data_7025453
loop_
_publ_author_name
'Lin, Po-Heng'
'Lecl\`ere, Mathieu'
'Long, J\'er\^ome'
'Burchell, Tara J.'
'Korobkov, Ilia'
'Cl\'erac, Rodolphe'
'Murugesu, Muralee'

_publ_section_title
;
 Fluorescent dialdehyde ligand for the encapsulation of dinuclear
 luminescent lanthanide complexes.
;
_journal_issue 24
_journal_name_full 'Dalton transactions (Cambridge, England : 2003)'
_journal_page_first 5698
_journal_page_last 5704
_journal_paper_doi 10.1039/c000978d
_journal_volume 39
_journal_year 2010
_chemical_formula_sum 'C51 H37 N O19 Tb2'
_chemical_formula_weight 1285.66
_chemical_name_systematic
;
?
;
_space_group_IT_number 2
_symmetry_cell_setting triclinic
_symmetry_space_group_name_Hall '-P 1'
_symmetry_space_group_name_H-M 'P -1'
_atom_sites_solution_hydrogens geom
_atom_sites_solution_primary direct
_atom_sites_solution_secondary difmap
_audit_creation_method SHELXL-97
_cell_angle_alpha 101.563(8)
_cell_angle_beta 105.130(5)
_cell_angle_gamma 103.030(5)
_cell_formula_units_Z 1
_cell_length_a 8.578(3)
_cell_length_b 12.076(6)
_cell_length_c 12.679(4)
_cell_measurement_reflns_used 2655
_cell_measurement_temperature 202(2)
_cell_measurement_theta_max 0.00
_cell_measurement_theta_min 0.00
_cell_volume 1187.3(8)
_computing_cell_refinement 'Bruker SMART'
_computing_data_collection 'Bruker SMART'
_computing_data_reduction 'Bruker SAINT'
_computing_molecular_graphics 'Bruker SHELXTL'
_computing_publication_material 'Bruker SHELXTL'
_computing_structure_refinement 'SHELXL-97 (Sheldrick, 1997)'
_computing_structure_solution 'SHELXS-97 (Sheldrick, 1990)'
_diffrn_ambient_temperature 202(2)
_diffrn_measured_fraction_theta_full 0.991
_diffrn_measured_fraction_theta_max 0.991
_diffrn_measurement_device_type 'CCD area detector'
_diffrn_measurement_method 'phi and omega scans'
_diffrn_radiation_monochromator graphite
_diffrn_radiation_source 'fine-focus sealed tube'
_diffrn_radiation_type MoK\a
_diffrn_radiation_wavelength 0.71073
_diffrn_reflns_av_R_equivalents 0.1071
_diffrn_reflns_av_sigmaI/netI 0.1654
_diffrn_reflns_limit_h_max 10
_diffrn_reflns_limit_h_min -10
_diffrn_reflns_limit_k_max 14
_diffrn_reflns_limit_k_min -14
_diffrn_reflns_limit_l_max 15
_diffrn_reflns_limit_l_min -15
_diffrn_reflns_number 9778
_diffrn_reflns_theta_full 25.03
_diffrn_reflns_theta_max 25.03
_diffrn_reflns_theta_min 2.60
_exptl_absorpt_coefficient_mu 3.036
_exptl_absorpt_correction_T_max 0.9418
_exptl_absorpt_correction_T_min 0.8630
_exptl_absorpt_correction_type multi-scan
_exptl_absorpt_process_details SADABS
_exptl_crystal_colour yellow
_exptl_crystal_density_diffrn 1.798
_exptl_crystal_density_meas ?
_exptl_crystal_density_method 'not measured'
_exptl_crystal_description plate
_exptl_crystal_F_000 632
_exptl_crystal_size_max 0.05
_exptl_crystal_size_mid 0.05
_exptl_crystal_size_min 0.02
_refine_diff_density_max 2.052
_refine_diff_density_min -1.159
_refine_diff_density_rms 0.200
_refine_ls_extinction_method none
_refine_ls_goodness_of_fit_ref 0.979
_refine_ls_hydrogen_treatment constr
_refine_ls_matrix_type full
_refine_ls_number_parameters 355
_refine_ls_number_reflns 4166
_refine_ls_number_restraints 22
_refine_ls_restrained_S_all 0.978
_refine_ls_R_factor_all 0.1277
_refine_ls_R_factor_gt 0.0655
_refine_ls_shift/su_max 0.000
_refine_ls_shift/su_mean 0.000
_refine_ls_structure_factor_coef Fsqd
_refine_ls_weighting_details 'calc w=1/[\s^2^(Fo^2^)+(0.0637P)^2^+0.0000P] where P=(Fo^2^+2Fc^2^)/3'
_refine_ls_weighting_scheme calc
_refine_ls_wR_factor_gt 0.1317
_refine_ls_wR_factor_ref 0.1542
_reflns_number_gt 2608
_reflns_number_total 4166
_reflns_threshold_expression >2sigma(I)
_cod_data_source_file c000978d.txt
_cod_data_source_block sada
_cod_depositor_comments
;
The following automatic conversions were performed:

'_symmetry_cell_setting' value 'Triclinic' changed to 'triclinic'
according to /home/saulius/struct/CIF-dictionaries/cif_core.dic
dictionary named 'cif_core.dic' version 2.4.2 from 2011-04-26.

Automatic conversion script
Id: cif_fix_values 1891 2012-01-12 08:04:46Z andrius 

The following automatic conversions were performed:

'_exptl_crystal_density_meas' value 'n/a' was changed to '?' - the
value is perceived as not measured.

Automatic conversion script
Id: cif_fix_values 3008 2015-01-20 13:52:24Z robertas 
;
_cod_original_sg_symbol_H-M P-1
_cod_database_code 7025453

loop_
_symmetry_equiv_pos_as_xyz
'x, y, z'
'-x, -y, -z'

loop_
_atom_site_label
_atom_site_type_symbol
_atom_site_fract_x
_atom_site_fract_y
_atom_site_fract_z
_atom_site_U_iso_or_equiv
_atom_site_adp_type
_atom_site_occupancy
_atom_site_symmetry_multiplicity
_atom_site_calc_flag
_atom_site_refinement_flags
_atom_site_disorder_assembly
_atom_site_disorder_group
Tb1 Tb 0.66343(7) 0.15769(6) 0.06076(5) 0.0331(2) Uani 1 1 d . . .
O1 O 0.9167(9) 0.3167(8) 0.1162(7) 0.042(2) Uani 1 1 d . . .
O2 O 0.7542(9) 0.2213(7) 0.2520(7) 0.037(2) Uani 1 1 d . . .
O3 O 0.7848(14) 0.1864(10) 0.5690(9) 0.078(3) Uani 1 1 d . . .
O4 O 0.8922(10) 0.0676(8) 0.1101(7) 0.046(2) Uani 1 1 d . . .
O5 O 0.5641(9) -0.0240(7) 0.0956(6) 0.0312(19) Uani 1 1 d . . .
O6 O 0.2493(10) -0.1328(7) 0.1106(7) 0.040(2) Uani 1 1 d . . .
O7 O 0.4105(10) 0.1758(7) 0.1059(7) 0.042(2) Uani 1 1 d . . .
O8 O 0.5757(10) 0.2927(8) -0.0192(7) 0.041(2) Uani 1 1 d . . .
O9 O 0.5613(12) 0.4889(10) -0.2390(9) 0.069(3) Uani 1 1 d . . .
C1 C 1.0218(15) 0.3754(11) 0.2069(11) 0.040(3) Uani 1 1 d . . .
H1A H 1.1146 0.4334 0.2037 0.048 Uiso 1 1 calc R . .
C2 C 1.0216(15) 0.3670(12) 0.3178(11) 0.041(3) Uani 1 1 d . . .
C3 C 1.1643(16) 0.4376(12) 0.4105(11) 0.049(4) Uani 1 1 d . . .
H3A H 1.2519 0.4914 0.3974 0.058 Uiso 1 1 calc R . .
C4 C 1.1798(18) 0.4305(15) 0.5192(12) 0.063(5) Uani 1 1 d . . .
H4A H 1.2747 0.4808 0.5814 0.076 Uiso 1 1 calc R . .
C5 C 1.0546(19) 0.3488(14) 0.5362(11) 0.056(4) Uani 1 1 d . . .
H5A H 1.0676 0.3421 0.6112 0.067 Uiso 1 1 calc R . .
C6 C 0.9114(15) 0.2762(12) 0.4497(10) 0.039(3) Uani 1 1 d . . .
C7 C 0.8880(14) 0.2830(11) 0.3353(10) 0.033(3) Uani 1 1 d . . .
C8 C 0.7828(18) 0.1931(13) 0.4749(12) 0.053(4) Uani 1 1 d . . .
H8A H 0.6906 0.1404 0.4124 0.063 Uiso 1 1 calc R . .
C9 C 0.9203(15) 0.0126(13) 0.1812(12) 0.049(4) Uani 1 1 d . . .
H9A H 1.0286 0.0005 0.2022 0.058 Uiso 1 1 calc R . .
C10 C 0.8008(14) -0.0360(11) 0.2365(10) 0.036(3) Uani 1 1 d . . .
C11 C 0.8624(16) -0.0717(11) 0.3318(10) 0.045(4) Uani 1 1 d . . .
H11A H 0.9791 -0.0657 0.3584 0.054 Uiso 1 1 calc R . .
C12 C 0.7571(19) -0.1162(13) 0.3896(11) 0.054(4) Uani 1 1 d . . .
H12A H 0.8016 -0.1384 0.4564 0.064 Uiso 1 1 calc R . .
C13 C 0.5869(17) -0.1278(11) 0.3488(10) 0.045(3) Uani 1 1 d . . .
H13A H 0.5149 -0.1549 0.3898 0.054 Uiso 1 1 calc R . .
C14 C 0.5191(14) -0.1005(10) 0.2484(9) 0.031(3) Uani 1 1 d . . .
C15 C 0.6250(14) -0.0543(11) 0.1904(9) 0.033(3) Uani 1 1 d . . .
C16 C 0.3346(15) -0.1269(11) 0.2064(11) 0.042(3) Uani 1 1 d . . .
H16A H 0.2758 -0.1407 0.2587 0.050 Uiso 1 1 calc R . .
C17 C 0.2972(17) 0.2168(12) 0.0681(10) 0.046(4) Uani 1 1 d . . .
H17A H 0.2027 0.2037 0.0947 0.055 Uiso 1 1 calc R . .
C18 C 0.2966(14) 0.2850(11) -0.0156(10) 0.034(3) Uani 1 1 d . . .
C19 C 0.1499(17) 0.3168(13) -0.0552(11) 0.051(4) Uani 1 1 d . . .
H19A H 0.0546 0.2885 -0.0327 0.061 Uiso 1 1 calc R . .
C20 C 0.1422(18) 0.3898(13) -0.1277(12) 0.057(4) Uani 1 1 d . . .
H20A H 0.0434 0.4133 -0.1525 0.069 Uiso 1 1 calc R . .
C21 C 0.2796(16) 0.4279(12) -0.1636(11) 0.043(3) Uani 1 1 d . . .
H21A H 0.2740 0.4779 -0.2127 0.052 Uiso 1 1 calc R . .
C22 C 0.4253(15) 0.3944(11) -0.1290(10) 0.037(3) Uani 1 1 d . . .
C23 C 0.4384(16) 0.3220(11) -0.0516(10) 0.037(3) Uani 1 1 d . . .
C24 C 0.5628(17) 0.4326(12) -0.1699(11) 0.049(4) Uani 1 1 d . . .
H24A H 0.6631 0.4124 -0.1406 0.059 Uiso 1 1 calc R . .
N30 N 0.491(4) 0.316(3) 0.387(4) 0.124(13) Uani 0.50 1 d PDU A 1
C31 C 0.398(5) 0.226(3) 0.362(5) 0.103(14) Uani 0.50 1 d PDU A 1
C32 C 0.286(5) 0.108(3) 0.346(4) 0.109(14) Uani 0.50 1 d PDU A 1
H32A H 0.2416 0.0653 0.2652 0.163 Uiso 0.50 1 calc PR A 1
H32B H 0.1921 0.1160 0.3746 0.163 Uiso 0.50 1 calc PR A 1
H32C H 0.3497 0.0637 0.3883 0.163 Uiso 0.50 1 calc PR A 1
O40 O 0.361(3) 0.1227(19) 0.3046(18) 0.052(5) Uani 0.50 1 d PDU B 2
H40 H 0.3959 0.1359 0.2509 0.078 Uiso 0.50 1 calc PR B 2
C40 C 0.347(5) 0.226(3) 0.366(4) 0.068(10) Uani 0.50 1 d PDU B 2
H40A H 0.4094 0.2413 0.4470 0.102 Uiso 0.50 1 calc PR B 2
H40B H 0.2274 0.2186 0.3572 0.102 Uiso 0.50 1 calc PR B 2
H40C H 0.3934 0.2924 0.3388 0.102 Uiso 0.50 1 calc PR B 2

loop_
_atom_site_aniso_label
_atom_site_aniso_U_11
_atom_site_aniso_U_22
_atom_site_aniso_U_33
_atom_site_aniso_U_23
_atom_site_aniso_U_13
_atom_site_aniso_U_12
Tb1 0.0277(3) 0.0473(4) 0.0290(3) 0.0177(3) 0.0109(2) 0.0113(3)
O1 0.028(4) 0.056(6) 0.033(5) 0.013(5) 0.003(4) 0.002(4)
O2 0.035(5) 0.035(5) 0.038(5) 0.012(4) 0.010(4) 0.008(4)
O3 0.098(8) 0.102(10) 0.050(6) 0.042(6) 0.038(6) 0.026(7)
O4 0.035(5) 0.063(7) 0.040(5) 0.019(5) 0.009(4) 0.014(5)
O5 0.033(4) 0.050(6) 0.024(4) 0.024(4) 0.011(3) 0.023(4)
O6 0.040(5) 0.051(6) 0.033(5) 0.017(4) 0.012(4) 0.016(4)
O7 0.038(5) 0.048(6) 0.055(6) 0.025(5) 0.021(4) 0.021(5)
O8 0.035(5) 0.048(6) 0.050(5) 0.018(5) 0.017(4) 0.021(4)
O9 0.053(6) 0.088(9) 0.071(7) 0.048(7) 0.015(5) 0.010(6)
C1 0.033(7) 0.033(8) 0.060(9) 0.014(7) 0.020(7) 0.013(6)
C2 0.039(7) 0.051(9) 0.046(8) 0.025(7) 0.021(6) 0.017(7)
C3 0.041(8) 0.050(9) 0.046(9) 0.002(7) 0.008(7) 0.013(7)
C4 0.038(8) 0.086(13) 0.045(9) 0.013(9) -0.007(7) 0.010(8)
C5 0.072(10) 0.075(12) 0.026(7) 0.012(8) 0.009(7) 0.042(9)
C6 0.036(7) 0.055(9) 0.031(7) 0.007(7) 0.014(6) 0.022(7)
C7 0.034(7) 0.037(8) 0.030(7) 0.004(6) 0.008(6) 0.020(6)
C8 0.058(9) 0.051(10) 0.050(9) 0.014(8) 0.018(8) 0.018(8)
C9 0.024(7) 0.058(10) 0.056(9) 0.009(8) -0.001(6) 0.019(7)
C10 0.031(7) 0.035(8) 0.038(7) 0.003(6) 0.005(6) 0.011(6)
C11 0.036(7) 0.048(9) 0.040(8) 0.017(7) -0.013(6) 0.016(7)
C12 0.070(10) 0.062(10) 0.027(7) 0.027(7) 0.001(7) 0.021(8)
C13 0.055(9) 0.040(9) 0.035(7) 0.013(7) 0.011(7) 0.008(7)
C14 0.034(6) 0.027(7) 0.026(6) 0.010(6) 0.000(5) 0.005(6)
C15 0.029(6) 0.038(8) 0.027(7) 0.003(6) 0.006(5) 0.008(6)
C16 0.042(7) 0.046(9) 0.042(8) 0.014(7) 0.029(7) 0.005(7)
C17 0.043(8) 0.062(10) 0.042(8) 0.020(7) 0.025(7) 0.017(7)
C18 0.028(6) 0.041(8) 0.034(7) 0.005(6) 0.013(6) 0.012(6)
C19 0.052(8) 0.055(10) 0.038(8) 0.006(7) 0.010(7) 0.014(7)
C20 0.055(9) 0.069(11) 0.065(10) 0.034(9) 0.013(8) 0.044(8)
C21 0.045(8) 0.044(9) 0.041(8) 0.012(7) 0.009(7) 0.019(7)
C22 0.039(7) 0.029(8) 0.042(8) 0.010(6) 0.015(6) 0.002(6)
C23 0.052(8) 0.030(8) 0.033(7) 0.008(6) 0.022(6) 0.009(7)
C24 0.055(9) 0.042(9) 0.051(9) 0.027(8) 0.008(7) 0.013(7)
N30 0.08(2) 0.16(4) 0.16(2) 0.08(3) 0.04(2) 0.06(2)
C31 0.06(2) 0.17(4) 0.13(2) 0.07(3) 0.05(2) 0.08(2)
C32 0.07(2) 0.17(4) 0.13(3) 0.07(3) 0.04(2) 0.07(2)
O40 0.038(10) 0.064(14) 0.091(15) 0.064(12) 0.038(11) 0.026(10)
C40 0.039(16) 0.10(2) 0.087(19) 0.049(17) 0.025(16) 0.031(16)

loop_
_atom_type_symbol
_atom_type_description
_atom_type_scat_dispersion_real
_atom_type_scat_dispersion_imag
_atom_type_scat_source
C C 0.0033 0.0016 'International Tables Vol C Tables 4.2.6.8 and 6.1.1.4'
H H 0.0000 0.0000 'International Tables Vol C Tables 4.2.6.8 and 6.1.1.4'
O O 0.0106 0.0060 'International Tables Vol C Tables 4.2.6.8 and 6.1.1.4'
N N 0.0061 0.0033 'International Tables Vol C Tables 4.2.6.8 and 6.1.1.4'
Tb Tb -0.1723 4.1537 'International Tables Vol C Tables 4.2.6.8 and 6.1.1.4'

loop_
_geom_angle_atom_site_label_1
_geom_angle_atom_site_label_2
_geom_angle_atom_site_label_3
_geom_angle
_geom_angle_site_symmetry_1
_geom_angle_site_symmetry_3
O8 Tb1 O2 112.0(3) . .
O8 Tb1 O5 142.4(3) . .
O2 Tb1 O5 82.3(3) . .
O8 Tb1 O5 82.4(3) . 2_655
O2 Tb1 O5 142.1(3) . 2_655
O5 Tb1 O5 67.7(3) . 2_655
O8 Tb1 O1 77.3(3) . .
O2 Tb1 O1 72.7(3) . .
O5 Tb1 O1 139.9(2) . .
O5 Tb1 O1 144.9(3) 2_655 .
O8 Tb1 O7 72.5(3) . .
O2 Tb1 O7 76.6(3) . .
O5 Tb1 O7 77.8(3) . .
O5 Tb1 O7 74.9(3) 2_655 .
O1 Tb1 O7 124.0(3) . .
O8 Tb1 O4 145.9(3) . .
O2 Tb1 O4 78.3(3) . .
O5 Tb1 O4 69.2(3) . .
O5 Tb1 O4 109.9(3) 2_655 .
O1 Tb1 O4 75.2(3) . .
O7 Tb1 O4 140.7(3) . .
O8 Tb1 O6 77.0(3) . 2_655
O2 Tb1 O6 145.1(3) . 2_655
O5 Tb1 O6 111.6(3) . 2_655
O5 Tb1 O6 70.7(3) 2_655 2_655
O1 Tb1 O6 77.0(3) . 2_655
O7 Tb1 O6 136.4(3) . 2_655
O4 Tb1 O6 77.5(3) . 2_655
O8 Tb1 Tb1 113.2(2) . 2_655
O2 Tb1 Tb1 113.5(2) . 2_655
O5 Tb1 Tb1 34.08(17) . 2_655
O5 Tb1 Tb1 33.59(17) 2_655 2_655
O1 Tb1 Tb1 162.3(2) . 2_655
O7 Tb1 Tb1 73.5(2) . 2_655
O4 Tb1 Tb1 89.6(2) . 2_655
O6 Tb1 Tb1 91.1(2) 2_655 2_655
C1 O1 Tb1 134.4(8) . .
C7 O2 Tb1 140.4(8) . .
C9 O4 Tb1 128.9(8) . .
C15 O5 Tb1 126.1(7) . .
C15 O5 Tb1 121.5(7) . 2_655
Tb1 O5 Tb1 112.3(3) . 2_655
C16 O6 Tb1 126.6(7) . 2_655
C17 O7 Tb1 134.4(8) . .
C23 O8 Tb1 138.6(8) . .
O1 C1 C2 127.4(12) . .
O1 C1 H1A 116.3 . .
C2 C1 H1A 116.3 . .
C3 C2 C1 117.4(12) . .
C3 C2 C7 120.2(11) . .
C1 C2 C7 122.2(11) . .
C4 C3 C2 121.6(14) . .
C4 C3 H3A 119.2 . .
C2 C3 H3A 119.2 . .
C3 C4 C5 118.5(13) . .
C3 C4 H4A 120.8 . .
C5 C4 H4A 120.8 . .
C4 C5 C6 123.3(13) . .
C4 C5 H5A 118.3 . .
C6 C5 H5A 118.3 . .
C5 C6 C7 120.0(13) . .
C5 C6 C8 120.1(12) . .
C7 C6 C8 119.9(11) . .
O2 C7 C6 122.9(12) . .
O2 C7 C2 120.7(11) . .
C6 C7 C2 116.4(11) . .
O3 C8 C6 125.0(14) . .
O3 C8 H8A 117.5 . .
C6 C8 H8A 117.5 . .
O4 C9 C10 125.5(11) . .
O4 C9 H9A 117.2 . .
C10 C9 H9A 117.2 . .
C11 C10 C15 119.7(12) . .
C11 C10 C9 118.2(11) . .
C15 C10 C9 121.9(11) . .
C10 C11 C12 121.3(11) . .
C10 C11 H11A 119.4 . .
C12 C11 H11A 119.4 . .
C13 C12 C11 119.1(11) . .
C13 C12 H12A 120.4 . .
C11 C12 H12A 120.4 . .
C12 C13 C14 120.9(13) . .
C12 C13 H13A 119.5 . .
C14 C13 H13A 119.5 . .
C13 C14 C15 120.2(11) . .
C13 C14 C16 116.7(11) . .
C15 C14 C16 123.1(10) . .
O5 C15 C14 121.5(10) . .
O5 C15 C10 119.9(11) . .
C14 C15 C10 118.5(11) . .
O6 C16 C14 126.3(11) . .
O6 C16 H16A 116.9 . .
C14 C16 H16A 116.9 . .
O7 C17 C18 124.6(12) . .
O7 C17 H17A 117.7 . .
C18 C17 H17A 117.7 . .
C19 C18 C23 120.9(12) . .
C19 C18 C17 116.3(12) . .
C23 C18 C17 122.8(10) . .
C20 C19 C18 120.5(14) . .
C20 C19 H19A 119.7 . .
C18 C19 H19A 119.7 . .
C21 C20 C19 119.7(12) . .
C21 C20 H20A 120.2 . .
C19 C20 H20A 120.2 . .
C20 C21 C22 121.2(12) . .
C20 C21 H21A 119.4 . .
C22 C21 H21A 119.4 . .
C21 C22 C24 119.8(12) . .
C21 C22 C23 120.2(12) . .
C24 C22 C23 120.0(11) . .
O8 C23 C18 123.2(11) . .
O8 C23 C22 119.4(11) . .
C18 C23 C22 117.4(11) . .
O9 C24 C22 125.0(13) . .
O9 C24 H24A 117.5 . .
C22 C24 H24A 117.5 . .
N30 C31 C32 172(7) . .
C31 C32 H32A 109.5 . .
C31 C32 H32B 109.5 . .
H32A C32 H32B 109.5 . .
C31 C32 H32C 109.5 . .
H32A C32 H32C 109.5 . .
H32B C32 H32C 109.5 . .
C40 O40 H40 109.5 . .
O40 C40 H40A 109.5 . .
O40 C40 H40B 109.5 . .
H40A C40 H40B 109.5 . .
O40 C40 H40C 109.5 . .
H40A C40 H40C 109.5 . .
H40B C40 H40C 109.5 . .

loop_
_geom_bond_atom_site_label_1
_geom_bond_atom_site_label_2
_geom_bond_distance
_geom_bond_site_symmetry_2
Tb1 O8 2.252(8) .
Tb1 O2 2.253(8) .
Tb1 O5 2.341(8) .
Tb1 O5 2.371(7) 2_655
Tb1 O1 2.384(8) .
Tb1 O7 2.428(8) .
Tb1 O4 2.453(9) .
Tb1 O6 2.462(8) 2_655
Tb1 Tb1 3.914(2) 2_655
O1 C1 1.218(14) .
O2 C7 1.286(12) .
O3 C8 1.208(15) .
O4 C9 1.229(15) .
O5 C15 1.336(12) .
O5 Tb1 2.371(7) 2_655
O6 C16 1.223(13) .
O6 Tb1 2.462(8) 2_655
O7 C17 1.220(14) .
O8 C23 1.294(14) .
O9 C24 1.211(14) .
C1 C2 1.429(17) .
C1 H1A 0.9500 .
C2 C3 1.408(17) .
C2 C7 1.446(17) .
C3 C4 1.372(19) .
C3 H3A 0.9500 .
C4 C5 1.38(2) .
C4 H4A 0.9500 .
C5 C6 1.380(18) .
C5 H5A 0.9500 .
C6 C7 1.433(16) .
C6 C8 1.462(19) .
C8 H8A 0.9500 .
C9 C10 1.468(18) .
C9 H9A 0.9500 .
C10 C11 1.380(16) .
C10 C15 1.415(15) .
C11 C12 1.389(19) .
C11 H11A 0.9500 .
C12 C13 1.380(18) .
C12 H12A 0.9500 .
C13 C14 1.391(15) .
C13 H13A 0.9500 .
C14 C15 1.401(16) .
C14 C16 1.468(16) .
C16 H16A 0.9500 .
C17 C18 1.467(17) .
C17 H17A 0.9500 .
C18 C19 1.396(17) .
C18 C23 1.419(16) .
C19 C20 1.395(18) .
C19 H19A 0.9500 .
C20 C21 1.388(18) .
C20 H20A 0.9500 .
C21 C22 1.390(17) .
C21 H21A 0.9500 .
C22 C24 1.430(18) .
C22 C23 1.438(16) .
C24 H24A 0.9500 .
N30 C31 1.116(9) .
C31 C32 1.472(9) .
C32 H32A 0.9800 .
C32 H32B 0.9800 .
C32 H32C 0.9800 .
O40 C40 1.387(19) .
O40 H40 0.8400 .
C40 H40A 0.9800 .
C40 H40B 0.9800 .
C40 H40C 0.9800 .
